data_4003517
loop_
_publ_author_name
'Wu, Chao'
'Li, Longhua'
'Lin, Lin'
'Huang, Zhipeng'
'Humphrey, Mark G.'
'Zhang, Chi'

_publ_section_title
;
 Enhancement of Second-Order Optical Nonlinearity in a Lutetium Selenite
 by Monodentate Anion Partial Substitution
;
_journal_name_full 'Chemistry of Materials'
_journal_paper_doi 10.1021/acs.chemmater.0c00034
_journal_year 2020
_chemical_formula_sum 'H10 Lu2 O16 Se4'
_chemical_formula_weight 931.86
_space_group_IT_number 19
_space_group_name_Hall 'P 2ac 2ab'
_space_group_name_H-M_alt 'P 21 21 21'
_symmetry_cell_setting orthorhombic
_symmetry_space_group_name_H-M 'P 21 21 21'
_atom_sites_solution_hydrogens geom
_atom_sites_solution_primary direct
_atom_sites_solution_secondary difmap
_audit_creation_method SHELXL-97
_cell_angle_alpha 90.00
_cell_angle_beta 90.00
_cell_angle_gamma 90.00
_cell_formula_units_Z 2
_cell_length_a 6.4728(4)
_cell_length_b 6.8453(5)
_cell_length_c 16.2422(11)
_cell_measurement_reflns_used 2828
_cell_measurement_temperature 293(2)
_cell_measurement_theta_max 27.0681
_cell_measurement_theta_min 3.2296
_cell_volume 719.66(8)
_computing_cell_refinement 'Bruker SAINT'
_computing_data_collection 'Bruker APEX2'
_computing_data_reduction 'Bruker SAINT'
_computing_molecular_graphics 'Bruker SHELXTL'
_computing_publication_material 'Bruker SHELXTL'
_computing_structure_refinement 'SHELXL-97 (Sheldrick, 1997)'
_computing_structure_solution 'SHELXS-97 (Sheldrick, 1990)'
_diffrn_ambient_temperature 293(2)
_diffrn_detector_area_resol_mean 10.4167
_diffrn_measured_fraction_theta_full 0.999
_diffrn_measured_fraction_theta_max 0.999
_diffrn_measurement_device_type bruker-CCD
_diffrn_measurement_method 'w scans'
_diffrn_radiation_monochromator graphite
_diffrn_radiation_source 'fine-focus sealed tube'
_diffrn_radiation_type MoK\a
_diffrn_radiation_wavelength 0.71073
_diffrn_reflns_av_R_equivalents 0.0478
_diffrn_reflns_av_sigmaI/netI 0.0603
_diffrn_reflns_limit_h_max 8
_diffrn_reflns_limit_h_min -6
_diffrn_reflns_limit_k_max 7
_diffrn_reflns_limit_k_min -8
_diffrn_reflns_limit_l_max 20
_diffrn_reflns_limit_l_min -20
_diffrn_reflns_number 3658
_diffrn_reflns_theta_full 27.07
_diffrn_reflns_theta_max 27.07
_diffrn_reflns_theta_min 3.23
_exptl_absorpt_coefficient_mu 23.835
_exptl_absorpt_correction_T_max 0.7455
_exptl_absorpt_correction_T_min 0.2966
_exptl_absorpt_correction_type multi-scan
_exptl_absorpt_process_details sadabs
_exptl_crystal_colour colourless
_exptl_crystal_density_diffrn 4.300
_exptl_crystal_density_method 'not measured'
_exptl_crystal_description plate-like
_exptl_crystal_F_000 832
_exptl_crystal_size_max 0.17
_exptl_crystal_size_mid 0.14
_exptl_crystal_size_min 0.08
_refine_diff_density_max 2.227
_refine_diff_density_min -2.049
_refine_diff_density_rms 0.406
_refine_ls_abs_structure_details 'Flack H D (1983), Acta Cryst. A39, 876-881'
_refine_ls_abs_structure_Flack 0.00
_refine_ls_extinction_coef 0.0036(5)
_refine_ls_extinction_expression Fc^*^=kFc[1+0.001xFc^2^\l^3^/sin(2\q)]^-1/4^
_refine_ls_extinction_method SHELXL
_refine_ls_goodness_of_fit_ref 1.076
_refine_ls_hydrogen_treatment mixed
_refine_ls_matrix_type full
_refine_ls_number_parameters 113
_refine_ls_number_reflns 1567
_refine_ls_number_restraints 30
_refine_ls_restrained_S_all 1.067
_refine_ls_R_factor_all 0.0416
_refine_ls_R_factor_gt 0.0377
_refine_ls_shift/su_max 0.001
_refine_ls_shift/su_mean 0.000
_refine_ls_structure_factor_coef Fsqd
_refine_ls_weighting_details 'calc w=1/[\s^2^(Fo^2^)+(0.0521P)^2^+2.7923P] where P=(Fo^2^+2Fc^2^)/3'
_refine_ls_weighting_scheme calc
_refine_ls_wR_factor_gt 0.0954
_refine_ls_wR_factor_ref 0.0970
_reflns_number_gt 1482
_reflns_number_total 1567
_reflns_threshold_expression >2sigma(I)
_cod_data_source_file cm0c00034_si_002.cif
_cod_data_source_block 1
_cod_original_sg_symbol_H-M P212121
_cod_database_code 4003517

loop_
_symmetry_equiv_pos_as_xyz
'x, y, z'
'-x+1/2, -y, z+1/2'
'x+1/2, -y+1/2, -z'
'-x, y+1/2, -z+1/2'

loop_
_atom_site_label
_atom_site_type_symbol
_atom_site_fract_x
_atom_site_fract_y
_atom_site_fract_z
_atom_site_U_iso_or_equiv
_atom_site_adp_type
_atom_site_occupancy
_atom_site_symmetry_multiplicity
_atom_site_calc_flag
_atom_site_refinement_flags
_atom_site_disorder_assembly
_atom_site_disorder_group
O6 O 0.5707(15) 0.6988(15) 1.0108(6) 0.027(3) Uani 1 1 d . . .
H6A H 0.6797 0.6694 1.0372 0.041 Uiso 1 1 d R . .
Lu1 Lu 0.37647(7) 1.10818(7) 0.78290(3) 0.00671(19) Uani 1 1 d . . .
Se1 Se 0.84822(16) 1.11459(17) 0.72746(7) 0.0078(3) Uani 1 1 d . . .
Se2 Se 0.63796(19) 0.81312(18) 0.91786(8) 0.0118(3) Uani 1 1 d . . .
O1 O 0.4035(14) 0.9060(13) 0.8976(6) 0.0169(19) Uani 1 1 d . . .
O2 O 0.6449(14) 0.6104(12) 0.8590(6) 0.0192(19) Uani 1 1 d . . .
O3 O 0.0352(12) 1.1013(13) 0.7975(5) 0.0131(18) Uani 1 1 d U . .
O4 O 0.6861(12) 0.9310(12) 0.7594(5) 0.0088(18) Uani 1 1 d U . .
O5 O 0.6885(13) 1.2898(12) 0.7640(6) 0.0124(19) Uani 1 1 d U . .
O1W O 0.3814(17) 1.3005(14) 0.8982(6) 0.021(2) Uani 1 1 d DU . .
O2W O 0.106(2) 0.8085(19) 0.5562(7) 0.045(3) Uani 1 1 d D . .
H1WA H 0.39(3) 1.27(2) 0.947(3) 0.068 Uiso 1 1 d D . .
H1WB H 0.44(3) 1.402(15) 0.887(10) 0.068 Uiso 1 1 d D . .
H2WA H 0.17(3) 0.906(17) 0.574(10) 0.068 Uiso 1 1 d D . .
H2WB H 0.04(3) 0.75(2) 0.590(8) 0.068 Uiso 1 1 d D . .

loop_
_atom_site_aniso_label
_atom_site_aniso_U_11
_atom_site_aniso_U_22
_atom_site_aniso_U_33
_atom_site_aniso_U_23
_atom_site_aniso_U_13
_atom_site_aniso_U_12
O6 0.025(5) 0.043(7) 0.014(5) 0.005(5) -0.001(4) 0.007(5)
Lu1 0.0044(2) 0.0057(3) 0.0100(3) 0.00030(19) 0.00021(19) 0.00001(19)
Se1 0.0048(4) 0.0085(6) 0.0101(6) 0.0006(5) 0.0007(4) -0.0007(5)
Se2 0.0118(6) 0.0118(6) 0.0117(6) -0.0004(5) -0.0036(6) 0.0001(5)
O1 0.016(4) 0.017(4) 0.018(5) 0.004(4) 0.002(4) 0.009(5)
O2 0.026(5) 0.009(4) 0.023(5) -0.001(4) 0.002(4) 0.001(5)
O3 0.012(2) 0.013(2) 0.013(2) -0.0004(10) -0.0001(10) 0.0004(10)
O4 0.009(2) 0.009(2) 0.009(2) -0.0003(10) -0.0002(10) -0.0006(10)
O5 0.012(2) 0.012(2) 0.013(2) 0.0003(10) 0.0002(10) 0.0006(10)
O1W 0.021(2) 0.021(2) 0.020(2) -0.0003(10) -0.0002(10) -0.0007(10)
O2W 0.058(8) 0.065(9) 0.012(5) -0.002(6) -0.003(6) -0.043(8)

loop_
_atom_type_symbol
_atom_type_description
_atom_type_scat_dispersion_real
_atom_type_scat_dispersion_imag
_atom_type_scat_source
Lu Lu -0.4720 5.8584 'International Tables Vol C Tables 4.2.6.8 and 6.1.1.4'
O O 0.0106 0.0060 'International Tables Vol C Tables 4.2.6.8 and 6.1.1.4'
Se Se -0.0929 2.2259 'International Tables Vol C Tables 4.2.6.8 and 6.1.1.4'
H H 0.0000 0.0000 'International Tables Vol C Tables 4.2.6.8 and 6.1.1.4'

loop_
_geom_angle_atom_site_label_1
_geom_angle_atom_site_label_2
_geom_angle_atom_site_label_3
_geom_angle
_geom_angle_site_symmetry_1
_geom_angle_site_symmetry_3
_geom_angle_publ_flag
Se2 O6 H6A 109.5 . . ?
O3 Lu1 O1W 86.5(4) . . ?
O3 Lu1 O2 92.7(3) . 4_656 ?
O1W Lu1 O2 144.4(3) . 4_656 ?
O3 Lu1 O1 88.7(3) . . ?
O1W Lu1 O1 71.7(3) . . ?
O2 Lu1 O1 143.8(3) 4_656 . ?
O3 Lu1 O5 80.6(3) . 4_646 ?
O1W Lu1 O5 143.3(3) . 4_646 ?
O2 Lu1 O5 70.8(3) 4_656 4_646 ?
O1 Lu1 O5 73.8(3) . 4_646 ?
O3 Lu1 O4 83.1(3) . 4_656 ?
O1W Lu1 O4 72.6(3) . 4_656 ?
O2 Lu1 O4 72.1(3) 4_656 4_656 ?
O1 Lu1 O4 143.7(3) . 4_656 ?
O5 Lu1 O4 138.4(3) 4_646 4_656 ?
O3 Lu1 O4 147.8(3) . . ?
O1W Lu1 O4 114.4(3) . . ?
O2 Lu1 O4 83.9(3) 4_656 . ?
O1 Lu1 O4 76.2(3) . . ?
O5 Lu1 O4 68.0(3) 4_646 . ?
O4 Lu1 O4 125.4(2) 4_656 . ?
O3 Lu1 O5 149.8(3) . . ?
O1W Lu1 O5 78.1(3) . . ?
O2 Lu1 O5 85.3(3) 4_656 . ?
O1 Lu1 O5 110.4(3) . . ?
O5 Lu1 O5 126.3(2) 4_646 . ?
O4 Lu1 O5 67.6(3) 4_656 . ?
O4 Lu1 O5 62.1(3) . . ?
O3 Lu1 Se1 169.7(2) . . ?
O1W Lu1 Se1 102.1(3) . . ?
O2 Lu1 Se1 77.0(2) 4_656 . ?
O1 Lu1 Se1 99.4(2) . . ?
O5 Lu1 Se1 95.3(2) 4_646 . ?
O4 Lu1 Se1 94.0(2) 4_656 . ?
O4 Lu1 Se1 32.0(2) . . ?
O5 Lu1 Se1 31.4(2) . . ?
O3 Lu1 Lu1 116.9(2) . 4_656 ?
O1W Lu1 Lu1 73.5(2) . 4_656 ?
O2 Lu1 Lu1 75.3(2) 4_656 4_656 ?
O1 Lu1 Lu1 134.9(2) . 4_656 ?
O5 Lu1 Lu1 142.6(2) 4_646 4_656 ?
O4 Lu1 Lu1 34.0(2) 4_656 4_656 ?
O4 Lu1 Lu1 93.3(2) . 4_656 ?
O5 Lu1 Lu1 33.7(2) . 4_656 ?
Se1 Lu1 Lu1 61.34(2) . 4_656 ?
O3 Lu1 Lu1 114.5(2) . 4_646 ?
O1W Lu1 Lu1 135.9(3) . 4_646 ?
O2 Lu1 Lu1 76.0(2) 4_656 4_646 ?
O1 Lu1 Lu1 70.6(2) . 4_646 ?
O5 Lu1 Lu1 34.4(2) 4_646 4_646 ?
O4 Lu1 Lu1 144.2(2) 4_656 4_646 ?
O4 Lu1 Lu1 33.57(19) . 4_646 ?
O5 Lu1 Lu1 94.3(2) . 4_646 ?
Se1 Lu1 Lu1 62.90(2) . 4_646 ?
Lu1 Lu1 Lu1 121.33(2) 4_656 4_646 ?
O3 Se1 O5 104.1(4) 1_655 . ?
O3 Se1 O4 101.4(4) 1_655 . ?
O5 Se1 O4 92.3(4) . . ?
O3 Se1 Lu1 120.2(3) 1_655 . ?
O5 Se1 Lu1 47.5(3) . . ?
O4 Se1 Lu1 47.0(3) . . ?
O1 Se2 O2 103.0(5) . . ?
O1 Se2 O6 96.5(5) . . ?
O2 Se2 O6 97.3(5) . . ?
Se2 O1 Lu1 116.8(5) . . ?
Se2 O2 Lu1 124.7(5) . 4_646 ?
Se1 O3 Lu1 130.5(5) 1_455 . ?
Se1 O4 Lu1 134.9(4) . 4_646 ?
Se1 O4 Lu1 101.0(4) . . ?
Lu1 O4 Lu1 112.5(3) 4_646 . ?
Se1 O5 Lu1 130.9(5) . 4_656 ?
Se1 O5 Lu1 101.1(4) . . ?
Lu1 O5 Lu1 111.9(3) 4_656 . ?
Lu1 O1W H1WA 128(10) . . ?
Lu1 O1W H1WB 108(10) . . ?
H1WA O1W H1WB 116(2) . . ?
H2WA O2W H2WB 116(2) . . ?

loop_
_geom_bond_atom_site_label_1
_geom_bond_atom_site_label_2
_geom_bond_distance
_geom_bond_site_symmetry_2
_geom_bond_publ_flag
O6 Se2 1.755(10) . ?
O6 H6A 0.8500 . ?
Lu1 O3 2.222(8) . ?
Lu1 O1W 2.289(9) . ?
Lu1 O2 2.310(9) 4_656 ?
Lu1 O1 2.327(9) . ?
Lu1 O5 2.346(9) 4_646 ?
Lu1 O4 2.349(8) 4_656 ?
Lu1 O4 2.374(8) . ?
Lu1 O5 2.392(9) . ?
Lu1 Se1 3.1838(13) . ?
Lu1 Lu1 3.9260(5) 4_656 ?
Lu1 Lu1 3.9260(5) 4_646 ?
Se1 O3 1.663(8) 1_655 ?
Se1 O5 1.691(9) . ?
Se1 O4 1.717(8) . ?
Se2 O1 1.678(9) . ?
Se2 O2 1.685(9) . ?
O2 Lu1 2.310(9) 4_646 ?
O3 Se1 1.663(8) 1_455 ?
O4 Lu1 2.349(8) 4_646 ?
O5 Lu1 2.346(9) 4_656 ?
O1W H1WA 0.820(10) . ?
O1W H1WB 0.821(10) . ?
O2W H2WA 0.821(10) . ?
O2W H2WB 0.821(10) . ?

loop_
_geom_torsion_atom_site_label_1
_geom_torsion_atom_site_label_2
_geom_torsion_atom_site_label_3
_geom_torsion_atom_site_label_4
_geom_torsion
_geom_torsion_site_symmetry_1
_geom_torsion_site_symmetry_2
_geom_torsion_site_symmetry_3
_geom_torsion_site_symmetry_4
_geom_torsion_publ_flag
O3 Lu1 Se1 O3 -173.5(16) . . . 1_655 ?
O1W Lu1 Se1 O3 40.3(4) . . . 1_655 ?
O2 Lu1 Se1 O3 -176.1(4) 4_656 . . 1_655 ?
O1 Lu1 Se1 O3 -32.8(4) . . . 1_655 ?
O5 Lu1 Se1 O3 -107.2(4) 4_646 . . 1_655 ?
O4 Lu1 Se1 O3 113.3(4) 4_656 . . 1_655 ?
O4 Lu1 Se1 O3 -76.7(5) . . . 1_655 ?
O5 Lu1 Se1 O3 81.3(6) . . . 1_655 ?
Lu1 Lu1 Se1 O3 103.7(4) 4_656 . . 1_655 ?
Lu1 Lu1 Se1 O3 -95.3(4) 4_646 . . 1_655 ?
O3 Lu1 Se1 O5 105.3(14) . . . . ?
O1W Lu1 Se1 O5 -41.0(5) . . . . ?
O2 Lu1 Se1 O5 102.6(5) 4_656 . . . ?
O1 Lu1 Se1 O5 -114.1(5) . . . . ?
O5 Lu1 Se1 O5 171.5(3) 4_646 . . . ?
O4 Lu1 Se1 O5 32.1(4) 4_656 . . . ?
O4 Lu1 Se1 O5 -158.0(5) . . . . ?
Lu1 Lu1 Se1 O5 22.4(4) 4_656 . . . ?
Lu1 Lu1 Se1 O5 -176.6(4) 4_646 . . . ?
O3 Lu1 Se1 O4 -96.7(14) . . . . ?
O1W Lu1 Se1 O4 117.1(5) . . . . ?
O2 Lu1 Se1 O4 -99.4(4) 4_656 . . . ?
O1 Lu1 Se1 O4 43.9(4) . . . . ?
O5 Lu1 Se1 O4 -30.5(4) 4_646 . . . ?
O4 Lu1 Se1 O4 -169.9(2) 4_656 . . . ?
O5 Lu1 Se1 O4 158.0(5) . . . . ?
Lu1 Lu1 Se1 O4 -179.6(4) 4_656 . . . ?
Lu1 Lu1 Se1 O4 -18.6(4) 4_646 . . . ?
O2 Se2 O1 Lu1 -85.9(5) . . . . ?
O6 Se2 O1 Lu1 175.1(5) . . . . ?
O3 Lu1 O1 Se2 170.6(5) . . . . ?
O1W Lu1 O1 Se2 -102.6(6) . . . . ?
O2 Lu1 O1 Se2 77.9(8) 4_656 . . . ?
O5 Lu1 O1 Se2 90.0(5) 4_646 . . . ?
O4 Lu1 O1 Se2 -113.0(5) 4_656 . . . ?
O4 Lu1 O1 Se2 19.3(5) . . . . ?
O5 Lu1 O1 Se2 -33.4(6) . . . . ?
Se1 Lu1 O1 Se2 -2.9(5) . . . . ?
Lu1 Lu1 O1 Se2 -61.4(6) 4_656 . . . ?
Lu1 Lu1 O1 Se2 53.9(4) 4_646 . . . ?
O1 Se2 O2 Lu1 62.0(6) . . . 4_646 ?
O6 Se2 O2 Lu1 160.5(6) . . . 4_646 ?
O1W Lu1 O3 Se1 139.6(7) . . . 1_455 ?
O2 Lu1 O3 Se1 -4.9(7) 4_656 . . 1_455 ?
O1 Lu1 O3 Se1 -148.7(6) . . . 1_455 ?
O5 Lu1 O3 Se1 -74.9(6) 4_646 . . 1_455 ?
O4 Lu1 O3 Se1 66.7(6) 4_656 . . 1_455 ?
O4 Lu1 O3 Se1 -87.6(8) . . . 1_455 ?
O5 Lu1 O3 Se1 80.5(9) . . . 1_455 ?
Se1 Lu1 O3 Se1 -7.4(19) . . . 1_455 ?
Lu1 Lu1 O3 Se1 70.1(7) 4_656 . . 1_455 ?
Lu1 Lu1 O3 Se1 -80.7(6) 4_646 . . 1_455 ?
O3 Se1 O4 Lu1 -101.1(6) 1_655 . . 4_646 ?
O5 Se1 O4 Lu1 154.0(7) . . . 4_646 ?
Lu1 Se1 O4 Lu1 138.0(8) . . . 4_646 ?
O3 Se1 O4 Lu1 120.9(4) 1_655 . . . ?
O5 Se1 O4 Lu1 16.0(4) . . . . ?
O3 Lu1 O4 Se1 160.5(4) . . . . ?
O1W Lu1 O4 Se1 -73.0(5) . . . . ?
O2 Lu1 O4 Se1 75.2(4) 4_656 . . . ?
O1 Lu1 O4 Se1 -135.2(4) . . . . ?
O5 Lu1 O4 Se1 147.0(4) 4_646 . . . ?
O4 Lu1 O4 Se1 12.4(3) 4_656 . . . ?
O5 Lu1 O4 Se1 -12.7(3) . . . . ?
Lu1 Lu1 O4 Se1 0.4(3) 4_656 . . . ?
Lu1 Lu1 O4 Se1 149.1(6) 4_646 . . . ?
O3 Lu1 O4 Lu1 11.4(8) . . . 4_646 ?
O1W Lu1 O4 Lu1 137.9(4) . . . 4_646 ?
O2 Lu1 O4 Lu1 -73.9(4) 4_656 . . 4_646 ?
O1 Lu1 O4 Lu1 75.7(4) . . . 4_646 ?
O5 Lu1 O4 Lu1 -2.1(3) 4_646 . . 4_646 ?
O4 Lu1 O4 Lu1 -136.7(5) 4_656 . . 4_646 ?
O5 Lu1 O4 Lu1 -161.9(5) . . . 4_646 ?
Se1 Lu1 O4 Lu1 -149.1(6) . . . 4_646 ?
Lu1 Lu1 O4 Lu1 -148.8(3) 4_656 . . 4_646 ?
O3 Se1 O5 Lu1 109.4(6) 1_655 . . 4_656 ?
O4 Se1 O5 Lu1 -148.2(6) . . . 4_656 ?
Lu1 Se1 O5 Lu1 -132.3(8) . . . 4_656 ?
O3 Se1 O5 Lu1 -118.3(4) 1_655 . . . ?
O4 Se1 O5 Lu1 -15.9(4) . . . . ?
O3 Lu1 O5 Se1 -159.9(5) . . . . ?
O1W Lu1 O5 Se1 139.1(5) . . . . ?
O2 Lu1 O5 Se1 -72.6(4) 4_656 . . . ?
O1 Lu1 O5 Se1 73.9(4) . . . . ?
O5 Lu1 O5 Se1 -10.5(3) 4_646 . . . ?
O4 Lu1 O5 Se1 -145.1(5) 4_656 . . . ?
O4 Lu1 O5 Se1 12.9(3) . . . . ?
Lu1 Lu1 O5 Se1 -143.0(6) 4_656 . . . ?
Lu1 Lu1 O5 Se1 3.0(4) 4_646 . . . ?
O3 Lu1 O5 Lu1 -16.9(8) . . . 4_656 ?
O1W Lu1 O5 Lu1 -77.9(4) . . . 4_656 ?
O2 Lu1 O5 Lu1 70.4(4) 4_656 . . 4_656 ?
O1 Lu1 O5 Lu1 -143.1(3) . . . 4_656 ?
O5 Lu1 O5 Lu1 132.4(5) 4_646 . . 4_656 ?
O4 Lu1 O5 Lu1 -2.1(3) 4_656 . . 4_656 ?
O4 Lu1 O5 Lu1 155.9(5) . . . 4_656 ?
Se1 Lu1 O5 Lu1 143.0(6) . . . 4_656 ?
Lu1 Lu1 O5 Lu1 146.0(3) 4_646 . . 4_656 ?
